data_2229860
loop_
_publ_author_name
'Ha, Kwang'

_publ_section_title
;
 <i>cis</i>-Bis(2,2'-bipyrimidine-\k^2^<i>N</i>^1^,<i>N</i>^1'^)dibromidomanganese(II)
 nitromethane monosolvate
;
_journal_coeditor_code TK2729
_journal_issue 4
_journal_name_full 'Acta Crystallographica Section E'
_journal_page_first m474
_journal_paper_doi 10.1107/S1600536811010075
_journal_volume 67
_journal_year 2011
_chemical_formula_iupac '[Mn Br2 (C8 H6 N4)2], C H3 N O2'
_chemical_formula_moiety 'C16 H12 Br2 Mn N8, C H3 N O2'
_chemical_formula_sum 'C17 H15 Br2 Mn N9 O2'
_chemical_formula_weight 592.14
_chemical_name_systematic
;
Bis(2,2'-bipyrimidine-\k^2^<i>N</i>,<i>N</i>')dibromidomanganese(II)
nitromethane monosolvate
;
_space_group_IT_number 20
_symmetry_cell_setting orthorhombic
_symmetry_space_group_name_Hall 'C 2c 2'
_symmetry_space_group_name_H-M 'C 2 2 21'
_atom_sites_solution_hydrogens geom
_atom_sites_solution_primary direct
_atom_sites_solution_secondary difmap
_cell_angle_alpha 90.00
_cell_angle_beta 90.00
_cell_angle_gamma 90.00
_cell_formula_units_Z 4
_cell_length_a 8.3876(4)
_cell_length_b 12.1772(6)
_cell_length_c 20.7479(11)
_cell_measurement_reflns_used 2401
_cell_measurement_temperature 200(2)
_cell_measurement_theta_max 25.49
_cell_measurement_theta_min 2.95
_cell_volume 2119.14(18)
_computing_cell_refinement 'SAINT (Bruker, 2000)'
_computing_data_collection 'SMART (Bruker, 2000)'
_computing_data_reduction 'SAINT (Bruker, 2000)'
_computing_molecular_graphics 'ORTEP-3 (Farrugia, 1997) and PLATON (Spek, 2009)'
_computing_publication_material 'SHELXL97 (Sheldrick, 2008)'
_computing_structure_refinement 'SHELXL97 (Sheldrick, 2008)'
_computing_structure_solution 'SHELXS97 (Sheldrick, 2008)'
_diffrn_ambient_temperature 200(2)
_diffrn_measured_fraction_theta_full 0.999
_diffrn_measured_fraction_theta_max 0.999
_diffrn_measurement_device_type 'Bruker SMART 1000 CCD'
_diffrn_measurement_method '\f and \w'
_diffrn_radiation_monochromator graphite
_diffrn_radiation_source 'fine-focus sealed tube'
_diffrn_radiation_type MoK\a
_diffrn_radiation_wavelength 0.71073
_diffrn_reflns_av_R_equivalents 0.0686
_diffrn_reflns_av_sigmaI/netI 0.0991
_diffrn_reflns_limit_h_max 11
_diffrn_reflns_limit_h_min -10
_diffrn_reflns_limit_k_max 15
_diffrn_reflns_limit_k_min -16
_diffrn_reflns_limit_l_max 27
_diffrn_reflns_limit_l_min -24
_diffrn_reflns_number 7872
_diffrn_reflns_theta_full 28.28
_diffrn_reflns_theta_max 28.28
_diffrn_reflns_theta_min 1.96
_diffrn_standards_decay_% 0
_diffrn_standards_interval_count 0
_diffrn_standards_interval_time 0
_diffrn_standards_number 0
_exptl_absorpt_coefficient_mu 4.429
_exptl_absorpt_correction_T_max 1.000000
_exptl_absorpt_correction_T_min 0.824640
_exptl_absorpt_correction_type multi-scan
_exptl_absorpt_process_details '(SADABS; Bruker, 2000)'
_exptl_crystal_colour yellow
_exptl_crystal_density_diffrn 1.856
_exptl_crystal_density_method 'not measured'
_exptl_crystal_description block
_exptl_crystal_F_000 1164
_exptl_crystal_size_max 0.17
_exptl_crystal_size_mid 0.10
_exptl_crystal_size_min 0.07
_refine_diff_density_max 0.872
_refine_diff_density_min -0.860
_refine_ls_abs_structure_details 'Flack (1983), 1121 Friedel pairs'
_refine_ls_abs_structure_Flack -0.003(16)
_refine_ls_extinction_method none
_refine_ls_goodness_of_fit_ref 1.015
_refine_ls_hydrogen_treatment constr
_refine_ls_matrix_type full
_refine_ls_number_parameters 143
_refine_ls_number_reflns 2608
_refine_ls_number_restraints 0
_refine_ls_restrained_S_all 1.015
_refine_ls_R_factor_all 0.0859
_refine_ls_R_factor_gt 0.0431
_refine_ls_shift/su_max 0.000
_refine_ls_shift/su_mean 0.000
_refine_ls_structure_factor_coef Fsqd
_refine_ls_weighting_details 'calc w=1/[\s^2^(Fo^2^)+(0.0100P)^2^+0.0000P] where P=(Fo^2^+2Fc^2^)/3'
_refine_ls_weighting_scheme calc
_refine_ls_wR_factor_gt 0.0593
_refine_ls_wR_factor_ref 0.0777
_reflns_number_gt 1818
_reflns_number_total 2608
_reflns_threshold_expression I>2\s(I)
_cod_data_source_file tk2729.cif
_cod_data_source_block I
_cod_database_code 2229860
_cod_database_fobs_code 2229860

loop_
_symmetry_equiv_pos_as_xyz
'x, y, z'
'-x, -y, z+1/2'
'-x, y, -z+1/2'
'x, -y, -z'
'x+1/2, y+1/2, z'
'-x+1/2, -y+1/2, z+1/2'
'-x+1/2, y+1/2, -z+1/2'
'x+1/2, -y+1/2, -z'

loop_
_atom_site_type_symbol
_atom_site_label
_atom_site_fract_x
_atom_site_fract_y
_atom_site_fract_z
_atom_site_U_iso_or_equiv
_atom_site_adp_type
_atom_site_calc_flag
_atom_site_refinement_flags
_atom_site_occupancy
_atom_site_disorder_assembly
_atom_site_disorder_group
Br Br1 0.17577(6) 0.51358(4) 0.18610(3) 0.03361(16) Uani d . 1 . .
Mn Mn1 0.0000 0.37369(10) 0.2500 0.0262(3) Uani d S 1 . .
N N1 0.1984(5) 0.3378(3) 0.3230(2) 0.0258(11) Uani d . 1 . .
N N2 0.2612(6) 0.2496(4) 0.4234(2) 0.0306(12) Uani d . 1 . .
N N3 0.0862(5) 0.2392(4) 0.1799(3) 0.0261(10) Uani d . 1 . .
N N4 0.0382(6) 0.1601(4) 0.0767(2) 0.0341(13) Uani d . 1 . .
C C1 0.3439(6) 0.3827(4) 0.3225(3) 0.0288(12) Uani d . 1 . .
H H1 0.3728 0.4299 0.2880 0.035 Uiso calc R 1 . .
C C2 0.4533(6) 0.3625(5) 0.3707(3) 0.0323(15) Uani d . 1 . .
H H2 0.5572 0.3935 0.3694 0.039 Uiso calc R 1 . .
C C3 0.4059(7) 0.2952(5) 0.4210(3) 0.0331(16) Uani d . 1 . .
H H3 0.4789 0.2809 0.4550 0.040 Uiso calc R 1 . .
C C4 0.1658(7) 0.2722(4) 0.3736(3) 0.0246(12) Uani d . 1 . .
C C5 0.2306(6) 0.1925(4) 0.1809(3) 0.0324(14) Uani d . 1 . .
H H5 0.2971 0.2028 0.2175 0.039 Uiso calc R 1 . .
C C6 0.2853(6) 0.1295(5) 0.1300(3) 0.0332(15) Uani d . 1 . .
H H6 0.3876 0.0960 0.1308 0.040 Uiso calc R 1 . .
C C7 0.1849(8) 0.1177(5) 0.0783(3) 0.0373(14) Uani d . 1 . .
H H7 0.2214 0.0775 0.0420 0.045 Uiso calc R 1 . .
C C8 -0.0027(7) 0.2208(4) 0.1271(3) 0.0255(12) Uani d . 1 . .
O O1 -0.0029(7) 0.4220(4) 0.0230(2) 0.0712(16) Uani d . 1 . .
N N5 0.0678(8) 0.5000 0.0000 0.0372(18) Uani d S 1 . .
C C9 0.2426(8) 0.5000 0.0000 0.046(3) Uani d S 1 . .
H H9A 0.2815 0.4843 0.0436 0.069 Uiso calc PR 0.50 . .
H H9B 0.2815 0.5721 -0.0138 0.069 Uiso calc PR 0.50 . .
H H9C 0.2815 0.4435 -0.0297 0.069 Uiso calc PR 0.50 . .

loop_
_atom_site_aniso_label
_atom_site_aniso_U_11
_atom_site_aniso_U_22
_atom_site_aniso_U_33
_atom_site_aniso_U_12
_atom_site_aniso_U_13
_atom_site_aniso_U_23
Br1 0.0310(3) 0.0361(3) 0.0337(3) -0.0004(3) 0.0036(3) 0.0056(3)
Mn1 0.0250(6) 0.0294(7) 0.0240(7) 0.000 -0.0007(6) 0.000
N1 0.024(2) 0.025(2) 0.028(3) -0.002(2) -0.002(2) 0.002(2)
N2 0.028(3) 0.036(3) 0.028(3) 0.003(2) -0.004(2) -0.007(3)
N3 0.023(2) 0.030(2) 0.025(3) -0.0023(19) -0.004(2) 0.002(2)
N4 0.031(3) 0.038(3) 0.034(3) 0.004(2) 0.005(2) 0.000(3)
C1 0.030(3) 0.032(3) 0.025(3) 0.000(3) 0.002(3) -0.004(3)
C2 0.024(3) 0.035(4) 0.038(4) -0.009(3) -0.001(3) -0.002(3)
C3 0.030(4) 0.041(4) 0.028(4) 0.004(3) -0.007(3) -0.005(3)
C4 0.025(3) 0.025(3) 0.024(3) 0.009(3) -0.002(3) -0.008(2)
C5 0.034(3) 0.030(3) 0.033(4) -0.003(3) -0.003(3) 0.004(3)
C6 0.027(3) 0.031(3) 0.042(4) 0.011(3) 0.006(3) 0.004(3)
C7 0.037(4) 0.039(4) 0.036(4) 0.006(4) 0.003(3) -0.009(3)
C8 0.033(3) 0.021(3) 0.022(3) -0.004(3) 0.002(3) 0.006(2)
O1 0.070(3) 0.066(4) 0.077(4) -0.027(3) 0.007(3) 0.002(3)
N5 0.046(5) 0.033(5) 0.032(5) 0.000 0.000 -0.003(4)
C9 0.032(4) 0.065(7) 0.040(6) 0.000 0.000 -0.017(6)

loop_
_atom_type_symbol
_atom_type_description
_atom_type_scat_dispersion_real
_atom_type_scat_dispersion_imag
_atom_type_scat_source
C C 0.0033 0.0016 'International Tables Vol C Tables 4.2.6.8 and 6.1.1.4'
H H 0.0000 0.0000 'International Tables Vol C Tables 4.2.6.8 and 6.1.1.4'
Br Br -0.2901 2.4595 'International Tables Vol C Tables 4.2.6.8 and 6.1.1.4'
Mn Mn 0.3368 0.7283 'International Tables Vol C Tables 4.2.6.8 and 6.1.1.4'
N N 0.0061 0.0033 'International Tables Vol C Tables 4.2.6.8 and 6.1.1.4'
O O 0.0106 0.0060 'International Tables Vol C Tables 4.2.6.8 and 6.1.1.4'

loop_
_geom_angle_atom_site_label_1
_geom_angle_atom_site_label_2
_geom_angle_atom_site_label_3
_geom_angle_site_symmetry_1
_geom_angle_site_symmetry_3
_geom_angle
_geom_angle_publ_flag
N1 Mn1 N1 3 . 158.0(2) y
N1 Mn1 N3 3 . 71.06(16) ?
N1 Mn1 N3 . . 93.09(15) ?
N1 Mn1 N3 3 3 93.09(15) ?
N1 Mn1 N3 . 3 71.06(16) ?
N3 Mn1 N3 . 3 89.5(2) y
N1 Mn1 Br1 3 . 101.45(11) ?
N1 Mn1 Br1 . . 92.87(11) ?
N3 Mn1 Br1 . . 88.07(11) ?
N3 Mn1 Br1 3 . 163.59(10) ?
N1 Mn1 Br1 3 3 92.87(11) ?
N1 Mn1 Br1 . 3 101.45(11) ?
N3 Mn1 Br1 . 3 163.59(10) ?
N3 Mn1 Br1 3 3 88.07(11) ?
Br1 Mn1 Br1 . 3 98.66(5) y
C1 N1 C4 . . 115.6(5) ?
C1 N1 Mn1 . . 125.4(4) ?
C4 N1 Mn1 . . 118.7(4) ?
C3 N2 C4 . . 115.4(5) ?
C5 N3 C8 . . 116.3(5) ?
C5 N3 Mn1 . . 125.1(4) ?
C8 N3 Mn1 . . 117.3(4) ?
C8 N4 C7 . . 115.7(5) ?
N1 C1 C2 . . 122.0(5) ?
N1 C1 H1 . . 119.0 ?
C2 C1 H1 . . 119.0 ?
C1 C2 C3 . . 117.4(5) ?
C1 C2 H2 . . 121.3 ?
C3 C2 H2 . . 121.3 ?
N2 C3 C2 . . 122.3(6) ?
N2 C3 H3 . . 118.8 ?
C2 C3 H3 . . 118.8 ?
N2 C4 N1 . . 127.2(5) ?
N2 C4 C8 . 3 117.8(5) ?
N1 C4 C8 . 3 115.1(5) ?
N3 C5 C6 . . 121.6(6) ?
N3 C5 H5 . . 119.2 ?
C6 C5 H5 . . 119.2 ?
C7 C6 C5 . . 116.8(5) ?
C7 C6 H6 . . 121.6 ?
C5 C6 H6 . . 121.6 ?
N4 C7 C6 . . 123.1(6) ?
N4 C7 H7 . . 118.4 ?
C6 C7 H7 . . 118.4 ?
N4 C8 N3 . . 126.3(6) ?
N4 C8 C4 . 3 117.4(5) ?
N3 C8 C4 . 3 116.2(5) ?
O1 N5 O1 . 4_565 121.6(8) ?
O1 N5 C9 . . 119.2(4) ?
O1 N5 C9 4_565 . 119.2(4) ?
N5 C9 H9A . . 109.5 ?
N5 C9 H9B . . 109.5 ?
H9A C9 H9B . . 109.5 ?
N5 C9 H9C . . 109.5 ?
H9A C9 H9C . . 109.5 ?
H9B C9 H9C . . 109.5 ?

loop_
_geom_bond_atom_site_label_1
_geom_bond_atom_site_label_2
_geom_bond_site_symmetry_2
_geom_bond_distance
_geom_bond_publ_flag
Mn1 Br1 . 2.6140(9) y
Mn1 N1 3 2.292(5) ?
Mn1 N1 . 2.292(5) y
Mn1 N3 . 2.306(5) y
Mn1 N3 3 2.306(5) ?
Mn1 Br1 3 2.6140(9) ?
N1 C1 . 1.338(6) ?
N1 C4 . 1.347(7) ?
N2 C3 . 1.336(6) ?
N2 C4 . 1.336(7) ?
N3 C5 . 1.338(6) ?
N3 C8 . 1.344(7) ?
N4 C8 . 1.326(7) ?
N4 C7 . 1.334(7) ?
C1 C2 . 1.379(7) ?
C1 H1 . 0.9500 ?
C2 C3 . 1.386(8) ?
C2 H2 . 0.9500 ?
C3 H3 . 0.9500 ?
C4 C8 3 1.505(8) ?
C5 C6 . 1.385(8) ?
C5 H5 . 0.9500 ?
C6 C7 . 1.370(8) ?
C6 H6 . 0.9500 ?
C7 H7 . 0.9500 ?
C8 C4 3 1.505(8) ?
O1 N5 . 1.217(5) ?
N5 O1 4_565 1.217(5) ?
N5 C9 . 1.466(9) ?
C9 H9A . 0.9800 ?
C9 H9B . 0.9800 ?
C9 H9C . 0.9800 ?

loop_
_geom_hbond_atom_site_label_D
_geom_hbond_atom_site_label_H
_geom_hbond_atom_site_label_A
_geom_hbond_site_symmetry_A
_geom_hbond_distance_DH
_geom_hbond_distance_HA
_geom_hbond_distance_DA
_geom_hbond_angle_DHA
C1 H1 Br1 . 0.95 2.87 3.542(6) 129
C2 H2 Br1 3_655 0.95 2.91 3.802(6) 156
C6 H6 Br1 5_545 0.95 2.86 3.752(5) 157
C9 H9C N2 6_554 0.98 2.57 3.430(5) 147

loop_
_geom_torsion_atom_site_label_1
_geom_torsion_atom_site_label_2
_geom_torsion_atom_site_label_3
_geom_torsion_atom_site_label_4
_geom_torsion_site_symmetry_1
_geom_torsion_site_symmetry_2
_geom_torsion_site_symmetry_3
_geom_torsion_site_symmetry_4
_geom_torsion
_geom_torsion_publ_flag
N1 Mn1 N1 C1 3 . . . 130.5(4) ?
N3 Mn1 N1 C1 . . . . 87.8(4) ?
N3 Mn1 N1 C1 3 . . . 176.2(4) ?
Br1 Mn1 N1 C1 . . . . -0.4(4) ?
Br1 Mn1 N1 C1 3 . . . -99.9(4) ?
N1 Mn1 N1 C4 3 . . . -54.4(4) ?
N3 Mn1 N1 C4 . . . . -97.1(4) ?
N3 Mn1 N1 C4 3 . . . -8.7(4) ?
Br1 Mn1 N1 C4 . . . . 174.7(4) ?
Br1 Mn1 N1 C4 3 . . . 75.3(4) ?
N1 Mn1 N3 C5 3 . . . 178.2(5) ?
N1 Mn1 N3 C5 . . . . -17.4(4) ?
N3 Mn1 N3 C5 3 . . . -88.4(5) ?
Br1 Mn1 N3 C5 . . . . 75.4(4) ?
Br1 Mn1 N3 C5 3 . . . -169.8(3) ?
N1 Mn1 N3 C8 3 . . . 11.3(4) ?
N1 Mn1 N3 C8 . . . . 175.7(4) ?
N3 Mn1 N3 C8 3 . . . 104.7(4) ?
Br1 Mn1 N3 C8 . . . . -91.5(4) ?
Br1 Mn1 N3 C8 3 . . . 23.3(7) ?
C4 N1 C1 C2 . . . . 0.3(7) ?
Mn1 N1 C1 C2 . . . . 175.5(4) ?
N1 C1 C2 C3 . . . . -1.4(8) ?
C4 N2 C3 C2 . . . . 0.8(8) ?
C1 C2 C3 N2 . . . . 0.8(9) ?
C3 N2 C4 N1 . . . . -2.1(8) ?
C3 N2 C4 C8 . . . 3 178.5(5) ?
C1 N1 C4 N2 . . . . 1.6(8) ?
Mn1 N1 C4 N2 . . . . -174.0(4) ?
C1 N1 C4 C8 . . . 3 -179.0(4) ?
Mn1 N1 C4 C8 . . . 3 5.4(6) ?
C8 N3 C5 C6 . . . . 0.5(7) ?
Mn1 N3 C5 C6 . . . . -166.5(4) ?
N3 C5 C6 C7 . . . . 0.3(8) ?
C8 N4 C7 C6 . . . . 3.8(9) ?
C5 C6 C7 N4 . . . . -2.6(9) ?
C7 N4 C8 N3 . . . . -3.0(9) ?
C7 N4 C8 C4 . . . 3 178.6(5) ?
C5 N3 C8 N4 . . . . 0.9(8) ?
Mn1 N3 C8 N4 . . . . 168.9(4) ?
C5 N3 C8 C4 . . . 3 179.3(4) ?
Mn1 N3 C8 C4 . . . 3 -12.7(6) ?
